data_4082955
loop_
_publ_author_name
'Korb, Marcus'
'Schaarschmidt, Dieter'
'Lang, Heinrich'

_publ_section_title
;
 Anionic Phospho-Fries Rearrangement at Ferrocene: One-Pot Approach to
 P,O-Substituted Ferrocenes
;
_journal_issue 8
_journal_name_full Organometallics
_journal_page_first 2099
_journal_paper_doi 10.1021/om5002827
_journal_volume 33
_journal_year 2014
_chemical_formula_moiety 'C23 H21 Fe O P'
_chemical_formula_sum 'C23 H21 Fe O P'
_chemical_formula_weight 400.22
_chemical_name_systematic
; 
 ? 
;
_space_group_IT_number 14
_symmetry_cell_setting monoclinic
_symmetry_space_group_name_Hall '-P 2ybc'
_symmetry_space_group_name_H-M 'P 1 21/c 1'
_atom_sites_solution_hydrogens geom
_atom_sites_solution_primary direct
_atom_sites_solution_secondary difmap
_audit_creation_method SHELXL-97
_cell_angle_alpha 90.00
_cell_angle_beta 100.958(2)
_cell_angle_gamma 90.00
_cell_formula_units_Z 4
_cell_length_a 8.1036(2)
_cell_length_b 19.4551(4)
_cell_length_c 12.1025(3)
_cell_measurement_reflns_used 4363
_cell_measurement_temperature 107.1(2)
_cell_measurement_theta_max 28.7000
_cell_measurement_theta_min 3.4900
_cell_volume 1873.25(8)
_computing_cell_refinement
;
CrysAlisPro, Agilent Technologies,
Version 1.171.36.28 (release 01-02-2013 CrysAlis171 .NET)
(compiled Feb  1 2013,16:14:44)
;
_computing_data_collection
;
CrysAlisPro, Agilent Technologies,
Version 1.171.36.28 (release 01-02-2013 CrysAlis171 .NET)
(compiled Feb  1 2013,16:14:44)
;
_computing_data_reduction
;
CrysAlisPro, Agilent Technologies,
Version 1.171.36.28 (release 01-02-2013 CrysAlis171 .NET)
(compiled Feb  1 2013,16:14:44)
;
_computing_structure_refinement 'SHELXL-97 (Sheldrick, 1997)'
_computing_structure_solution 'SHELXS-97 (Sheldrick, 1990)'
_diffrn_ambient_temperature 107.1(2)
_diffrn_measured_fraction_theta_full 0.996
_diffrn_measured_fraction_theta_max 0.996
_diffrn_measurement_device_type 'oxford gemini s'
_diffrn_measurement_method '\w scans'
_diffrn_radiation_monochromator graphite
_diffrn_radiation_source 'fine-focus sealed tube'
_diffrn_radiation_type MoK\a
_diffrn_radiation_wavelength 0.71073
_diffrn_reflns_av_R_equivalents 0.0240
_diffrn_reflns_av_sigmaI/netI 0.0323
_diffrn_reflns_limit_h_max 9
_diffrn_reflns_limit_h_min -9
_diffrn_reflns_limit_k_max 23
_diffrn_reflns_limit_k_min -23
_diffrn_reflns_limit_l_max 14
_diffrn_reflns_limit_l_min -14
_diffrn_reflns_number 8695
_diffrn_reflns_theta_full 25.99
_diffrn_reflns_theta_max 25.99
_diffrn_reflns_theta_min 2.99
_diffrn_standards_decay_% 0
_diffrn_standards_interval_count 50
_diffrn_standards_interval_time 10
_diffrn_standards_number 2
_exptl_absorpt_coefficient_mu 0.899
_exptl_absorpt_correction_T_max 0.8407
_exptl_absorpt_correction_T_min 0.7150
_exptl_absorpt_correction_type multi-scan
_exptl_absorpt_process_details
;
CrysAlisPro, Agilent Technologies,
Version 1.171.36.28 (release 01-02-2013 CrysAlis171 .NET)
(compiled Feb  1 2013,16:14:44)
Empirical absorption correction using spherical harmonics,
 implemented in SCALE3 ABSPACK scaling algorithm.
;
_exptl_crystal_colour orange
_exptl_crystal_density_diffrn 1.419
_exptl_crystal_density_method 'not measured'
_exptl_crystal_description block
_exptl_crystal_F_000 832
_exptl_crystal_size_max 0.40
_exptl_crystal_size_mid 0.40
_exptl_crystal_size_min 0.20
_refine_diff_density_max 0.358
_refine_diff_density_min -0.233
_refine_diff_density_rms 0.053
_refine_ls_extinction_method none
_refine_ls_goodness_of_fit_ref 1.015
_refine_ls_hydrogen_treatment constr
_refine_ls_matrix_type full
_refine_ls_number_parameters 236
_refine_ls_number_reflns 3655
_refine_ls_number_restraints 0
_refine_ls_restrained_S_all 1.015
_refine_ls_R_factor_all 0.0346
_refine_ls_R_factor_gt 0.0275
_refine_ls_shift/su_max 0.000
_refine_ls_shift/su_mean 0.000
_refine_ls_structure_factor_coef Fsqd
_refine_ls_weighting_details 'calc w=1/[\s^2^(Fo^2^)+(0.0283P)^2^+0.8958P] where P=(Fo^2^+2Fc^2^)/3'
_refine_ls_weighting_scheme calc
_refine_ls_wR_factor_gt 0.0633
_refine_ls_wR_factor_ref 0.0663
_reflns_number_gt 3170
_reflns_number_total 3655
_reflns_threshold_expression >2sigma(I)
_cod_data_source_file om5002827_si_001.cif
_cod_data_source_block mk-320-4
_cod_depositor_comments 'Adding full bibliography for 4082955--4082957.cif.'
_cod_original_sg_symbol_H-M P21/c
_cod_database_code 4082955

loop_
_symmetry_equiv_pos_as_xyz
'x, y, z'
'-x, y+1/2, -z+1/2'
'-x, -y, -z'
'x, -y-1/2, z-1/2'

loop_
_atom_site_label
_atom_site_type_symbol
_atom_site_fract_x
_atom_site_fract_y
_atom_site_fract_z
_atom_site_U_iso_or_equiv
_atom_site_adp_type
_atom_site_occupancy
_atom_site_symmetry_multiplicity
_atom_site_calc_flag
_atom_site_refinement_flags
C1 C -0.1538(2) 0.07674(8) 0.24239(14) 0.0137(3) Uani 1 1 d .
C2 C -0.1536(2) 0.02761(8) 0.15481(15) 0.0152(4) Uani 1 1 d .
C3 C -0.3039(2) 0.03452(9) 0.07279(15) 0.0168(4) Uani 1 1 d .
H3 H -0.3351 0.0080 0.0062 0.020 Uiso 1 1 calc R
C4 C -0.3987(2) 0.08883(9) 0.10960(15) 0.0170(4) Uani 1 1 d .
H4 H -0.5048 0.1050 0.0713 0.020 Uiso 1 1 calc R
C5 C -0.3076(2) 0.11463(9) 0.21308(15) 0.0157(4) Uani 1 1 d .
H5 H -0.3426 0.1509 0.2558 0.019 Uiso 1 1 calc R
C6 C -0.3488(2) -0.03144(9) 0.38227(15) 0.0193(4) Uani 1 1 d .
H6 H -0.2651 -0.0237 0.4475 0.023 Uiso 1 1 calc R
C7 C -0.3437(2) -0.08237(9) 0.29948(16) 0.0201(4) Uani 1 1 d .
H7 H -0.2565 -0.1150 0.2994 0.024 Uiso 1 1 calc R
C8 C -0.4929(2) -0.07589(9) 0.21628(16) 0.0203(4) Uani 1 1 d .
H8 H -0.5225 -0.1034 0.1507 0.024 Uiso 1 1 calc R
C9 C -0.5893(2) -0.02132(10) 0.24833(16) 0.0218(4) Uani 1 1 d .
H9 H -0.6949 -0.0058 0.2080 0.026 Uiso 1 1 calc R
C10 C -0.5008(2) 0.00608(10) 0.35100(16) 0.0214(4) Uani 1 1 d .
H10 H -0.5367 0.0431 0.3918 0.026 Uiso 1 1 calc R
C11 C -0.0555(3) -0.07488(10) 0.08577(17) 0.0275(5) Uani 1 1 d .
H11A H -0.1430 -0.1016 0.1120 0.041 Uiso 1 1 calc R
H11B H 0.0465 -0.1028 0.0918 0.041 Uiso 1 1 calc R
H11C H -0.0949 -0.0616 0.0071 0.041 Uiso 1 1 calc R
C12 C 0.1532(2) 0.14700(8) 0.30907(15) 0.0161(4) Uani 1 1 d .
C13 C 0.1345(2) 0.16499(9) 0.19631(16) 0.0215(4) Uani 1 1 d .
H13 H 0.0457 0.1455 0.1430 0.026 Uiso 1 1 calc R
C14 C 0.2440(3) 0.21113(10) 0.16065(19) 0.0289(5) Uani 1 1 d .
H14 H 0.2303 0.2227 0.0832 0.035 Uiso 1 1 calc R
C15 C 0.3729(2) 0.24025(10) 0.2375(2) 0.0307(5) Uani 1 1 d .
H15 H 0.4471 0.2723 0.2133 0.037 Uiso 1 1 calc R
C16 C 0.3934(2) 0.22255(10) 0.3500(2) 0.0305(5) Uani 1 1 d .
H16 H 0.4815 0.2427 0.4031 0.037 Uiso 1 1 calc R
C17 C 0.2866(2) 0.17584(10) 0.38547(17) 0.0238(4) Uani 1 1 d .
H17 H 0.3038 0.1631 0.4626 0.029 Uiso 1 1 calc R
C18 C -0.0801(2) 0.14275(9) 0.45370(14) 0.0165(4) Uani 1 1 d .
C19 C -0.1099(2) 0.21259(9) 0.43078(15) 0.0177(4) Uani 1 1 d .
H19 H -0.0796 0.2324 0.3657 0.021 Uiso 1 1 calc R
C20 C -0.1832(2) 0.25294(9) 0.50237(16) 0.0222(4) Uani 1 1 d .
H20 H -0.2034 0.3003 0.4861 0.027 Uiso 1 1 calc R
C21 C -0.2271(2) 0.22458(10) 0.59754(17) 0.0271(5) Uani 1 1 d .
H21 H -0.2771 0.2525 0.6467 0.033 Uiso 1 1 calc R
C22 C -0.1983(3) 0.15559(10) 0.62101(17) 0.0304(5) Uani 1 1 d .
H22 H -0.2296 0.1360 0.6859 0.037 Uiso 1 1 calc R
C23 C -0.1236(2) 0.11489(9) 0.55008(15) 0.0222(4) Uani 1 1 d .
H23 H -0.1021 0.0677 0.5675 0.027 Uiso 1 1 calc R
O1 O -0.01919(15) -0.01455(6) 0.15348(11) 0.0208(3) Uani 1 1 d .
P1 P 0.01619(5) 0.08527(2) 0.36324(4) 0.01401(11) Uani 1 1 d .
Fe1 Fe -0.35845(3) 0.013354(12) 0.22839(2) 0.01243(8) Uani 1 1 d .

loop_
_atom_site_aniso_label
_atom_site_aniso_U_11
_atom_site_aniso_U_22
_atom_site_aniso_U_33
_atom_site_aniso_U_23
_atom_site_aniso_U_13
_atom_site_aniso_U_12
C1 0.0140(8) 0.0129(8) 0.0146(9) 0.0007(7) 0.0035(7) -0.0025(6)
C2 0.0150(8) 0.0157(8) 0.0161(9) -0.0003(7) 0.0060(7) -0.0023(7)
C3 0.0175(9) 0.0207(9) 0.0121(9) 0.0003(7) 0.0022(7) -0.0054(7)
C4 0.0159(9) 0.0178(9) 0.0166(9) 0.0060(7) 0.0010(7) -0.0015(7)
C5 0.0156(8) 0.0132(8) 0.0181(9) 0.0025(7) 0.0030(7) -0.0003(7)
C6 0.0213(9) 0.0214(9) 0.0145(9) 0.0046(8) 0.0016(7) -0.0042(7)
C7 0.0216(10) 0.0147(8) 0.0244(10) 0.0071(8) 0.0053(8) -0.0001(7)
C8 0.0232(10) 0.0189(9) 0.0186(10) 0.0001(8) 0.0036(8) -0.0111(7)
C9 0.0132(9) 0.0286(10) 0.0237(10) 0.0090(8) 0.0042(8) -0.0050(8)
C10 0.0238(10) 0.0232(9) 0.0209(10) 0.0019(8) 0.0135(8) -0.0006(8)
C11 0.0284(11) 0.0251(10) 0.0305(11) -0.0122(9) 0.0093(9) 0.0016(8)
C12 0.0118(8) 0.0125(8) 0.0242(10) -0.0021(7) 0.0037(7) 0.0023(7)
C13 0.0191(9) 0.0199(9) 0.0259(10) -0.0009(8) 0.0052(8) -0.0014(7)
C14 0.0293(11) 0.0235(10) 0.0372(12) 0.0062(9) 0.0150(9) 0.0012(8)
C15 0.0191(10) 0.0151(9) 0.0625(16) 0.0019(10) 0.0198(10) 0.0009(8)
C16 0.0159(10) 0.0226(10) 0.0520(14) -0.0084(10) 0.0043(9) -0.0026(8)
C17 0.0174(9) 0.0236(10) 0.0288(11) -0.0044(9) 0.0005(8) 0.0000(8)
C18 0.0161(9) 0.0179(9) 0.0146(9) -0.0037(7) 0.0009(7) -0.0035(7)
C19 0.0164(9) 0.0186(9) 0.0177(9) -0.0017(7) 0.0025(7) -0.0017(7)
C20 0.0191(9) 0.0175(9) 0.0294(11) -0.0064(8) 0.0033(8) -0.0024(7)
C21 0.0282(11) 0.0267(10) 0.0296(11) -0.0125(9) 0.0135(9) -0.0063(9)
C22 0.0438(13) 0.0271(11) 0.0251(11) -0.0051(9) 0.0182(10) -0.0107(9)
C23 0.0315(11) 0.0166(9) 0.0192(10) -0.0009(8) 0.0061(8) -0.0050(8)
O1 0.0152(6) 0.0236(7) 0.0241(7) -0.0104(6) 0.0050(5) 0.0017(5)
P1 0.0144(2) 0.0132(2) 0.0138(2) -0.00115(18) 0.00076(18) -0.00002(17)
Fe1 0.01178(13) 0.01285(13) 0.01263(14) 0.00069(10) 0.00226(10) -0.00089(9)

loop_
_atom_type_symbol
_atom_type_description
_atom_type_scat_dispersion_real
_atom_type_scat_dispersion_imag
_atom_type_scat_source
C C 0.0033 0.0016 'International Tables Vol C Tables 4.2.6.8 and 6.1.1.4'
H H 0.0000 0.0000 'International Tables Vol C Tables 4.2.6.8 and 6.1.1.4'
O O 0.0106 0.0060 'International Tables Vol C Tables 4.2.6.8 and 6.1.1.4'
P P 0.1023 0.0942 'International Tables Vol C Tables 4.2.6.8 and 6.1.1.4'
Fe Fe 0.3463 0.8444 'International Tables Vol C Tables 4.2.6.8 and 6.1.1.4'

loop_
_geom_angle_atom_site_label_1
_geom_angle_atom_site_label_2
_geom_angle_atom_site_label_3
_geom_angle
C2 C1 C5 106.50(15)
C2 C1 P1 123.47(13)
C5 C1 P1 130.02(13)
C2 C1 Fe1 69.54(9)
C5 C1 Fe1 68.70(9)
P1 C1 Fe1 126.87(9)
O1 C2 C3 128.81(15)
O1 C2 C1 121.61(15)
C3 C2 C1 109.46(15)
O1 C2 Fe1 129.66(12)
C3 C2 Fe1 70.07(10)
C1 C2 Fe1 69.65(10)
C2 C3 C4 106.99(15)
C2 C3 Fe1 69.32(10)
C4 C3 Fe1 68.91(10)
C2 C3 H3 126.5
C4 C3 H3 126.5
Fe1 C3 H3 126.8
C5 C4 C3 108.47(15)
C5 C4 Fe1 69.24(9)
C3 C4 Fe1 70.31(10)
C5 C4 H4 125.8
C3 C4 H4 125.8
Fe1 C4 H4 126.3
C4 C5 C1 108.58(15)
C4 C5 Fe1 69.91(10)
C1 C5 Fe1 70.13(9)
C4 C5 H5 125.7
C1 C5 H5 125.7
Fe1 C5 H5 125.8
C7 C6 C10 108.18(16)
C7 C6 Fe1 69.80(10)
C10 C6 Fe1 69.94(10)
C7 C6 H6 125.9
C10 C6 H6 125.9
Fe1 C6 H6 125.9
C6 C7 C8 107.66(16)
C6 C7 Fe1 69.70(10)
C8 C7 Fe1 69.39(10)
C6 C7 H7 126.2
C8 C7 H7 126.2
Fe1 C7 H7 126.3
C9 C8 C7 108.14(16)
C9 C8 Fe1 69.95(10)
C7 C8 Fe1 69.80(10)
C9 C8 H8 125.9
C7 C8 H8 125.9
Fe1 C8 H8 125.9
C8 C9 C10 107.99(17)
C8 C9 Fe1 69.51(10)
C10 C9 Fe1 69.94(10)
C8 C9 H9 126.0
C10 C9 H9 126.0
Fe1 C9 H9 126.1
C9 C10 C6 108.03(17)
C9 C10 Fe1 69.62(10)
C6 C10 Fe1 69.49(10)
C9 C10 H10 126.0
C6 C10 H10 126.0
Fe1 C10 H10 126.5
O1 C11 H11A 109.5
O1 C11 H11B 109.5
H11A C11 H11B 109.5
O1 C11 H11C 109.5
H11A C11 H11C 109.5
H11B C11 H11C 109.5
C13 C12 C17 118.30(17)
C13 C12 P1 123.68(13)
C17 C12 P1 117.99(14)
C14 C13 C12 120.81(18)
C14 C13 H13 119.6
C12 C13 H13 119.6
C15 C14 C13 120.1(2)
C15 C14 H14 119.9
C13 C14 H14 119.9
C14 C15 C16 119.65(18)
C14 C15 H15 120.2
C16 C15 H15 120.2
C17 C16 C15 120.36(19)
C17 C16 H16 119.8
C15 C16 H16 119.8
C16 C17 C12 120.70(19)
C16 C17 H17 119.6
C12 C17 H17 119.6
C23 C18 C19 118.91(17)
C23 C18 P1 117.77(13)
C19 C18 P1 123.31(14)
C20 C19 C18 120.34(17)
C20 C19 H19 119.8
C18 C19 H19 119.8
C19 C20 C21 120.28(17)
C19 C20 H20 119.9
C21 C20 H20 119.9
C22 C21 C20 119.85(18)
C22 C21 H21 120.1
C20 C21 H21 120.1
C21 C22 C23 120.23(19)
C21 C22 H22 119.9
C23 C22 H22 119.9
C22 C23 C18 120.38(18)
C22 C23 H23 119.8
C18 C23 H23 119.8
C2 O1 C11 114.96(14)
C1 P1 C12 100.92(8)
C1 P1 C18 101.08(8)
C12 P1 C18 99.69(8)
C5 Fe1 C4 40.85(7)
C5 Fe1 C8 159.24(7)
C4 Fe1 C8 123.44(7)
C5 Fe1 C6 121.61(7)
C4 Fe1 C6 157.43(7)
C8 Fe1 C6 68.28(7)
C5 Fe1 C7 157.83(7)
C4 Fe1 C7 160.35(7)
C8 Fe1 C7 40.80(7)
C6 Fe1 C7 40.50(7)
C5 Fe1 C9 122.50(7)
C4 Fe1 C9 107.08(7)
C8 Fe1 C9 40.54(8)
C6 Fe1 C9 68.24(7)
C7 Fe1 C9 68.39(7)
C5 Fe1 C2 68.46(7)
C4 Fe1 C2 68.25(7)
C8 Fe1 C2 123.39(7)
C6 Fe1 C2 124.10(7)
C7 Fe1 C2 108.61(7)
C9 Fe1 C2 158.71(7)
C5 Fe1 C1 41.16(7)
C4 Fe1 C1 69.07(7)
C8 Fe1 C1 158.67(7)
C6 Fe1 C1 106.94(7)
C7 Fe1 C1 122.13(7)
C9 Fe1 C1 158.95(7)
C2 Fe1 C1 40.81(7)
C5 Fe1 C10 106.57(7)
C4 Fe1 C10 121.60(7)
C8 Fe1 C10 68.10(8)
C6 Fe1 C10 40.57(7)
C7 Fe1 C10 68.20(7)
C9 Fe1 C10 40.44(8)
C2 Fe1 C10 159.86(8)
C1 Fe1 C10 122.68(7)
C5 Fe1 C3 68.84(7)
C4 Fe1 C3 40.78(7)
C8 Fe1 C3 108.03(7)
C6 Fe1 C3 160.42(7)
C7 Fe1 C3 124.20(7)
C9 Fe1 C3 122.33(7)
C2 Fe1 C3 40.61(7)
C1 Fe1 C3 69.11(7)
C10 Fe1 C3 157.71(8)

loop_
_geom_bond_atom_site_label_1
_geom_bond_atom_site_label_2
_geom_bond_distance
C1 C2 1.427(2)
C1 C5 1.433(2)
C1 P1 1.8160(17)
C1 Fe1 2.0478(16)
C2 O1 1.366(2)
C2 C3 1.424(2)
C2 Fe1 2.0463(17)
C3 C4 1.427(2)
C3 Fe1 2.0562(17)
C3 H3 0.9500
C4 C5 1.419(2)
C4 Fe1 2.0375(17)
C4 H4 0.9500
C5 Fe1 2.0287(17)
C5 H5 0.9500
C6 C7 1.415(3)
C6 C10 1.419(3)
C6 Fe1 2.0441(18)
C6 H6 0.9500
C7 C8 1.424(3)
C7 Fe1 2.0454(17)
C7 H7 0.9500
C8 C9 1.416(3)
C8 Fe1 2.0400(17)
C8 H8 0.9500
C9 C10 1.416(3)
C9 Fe1 2.0458(18)
C9 H9 0.9500
C10 Fe1 2.0501(18)
C10 H10 0.9500
C11 O1 1.430(2)
C11 H11A 0.9800
C11 H11B 0.9800
C11 H11C 0.9800
C12 C13 1.389(3)
C12 C17 1.400(2)
C12 P1 1.8388(18)
C13 C14 1.387(3)
C13 H13 0.9500
C14 C15 1.381(3)
C14 H14 0.9500
C15 C16 1.384(3)
C15 H15 0.9500
C16 C17 1.378(3)
C16 H16 0.9500
C17 H17 0.9500
C18 C23 1.391(3)
C18 C19 1.398(2)
C18 P1 1.8395(18)
C19 C20 1.384(2)
C19 H19 0.9500
C20 C21 1.383(3)
C20 H20 0.9500
C21 C22 1.383(3)
C21 H21 0.9500
C22 C23 1.388(3)
C22 H22 0.9500
C23 H23 0.9500

loop_
_geom_torsion_atom_site_label_1
_geom_torsion_atom_site_label_2
_geom_torsion_atom_site_label_3
_geom_torsion_atom_site_label_4
_geom_torsion
C5 C1 C2 O1 176.16(15)
P1 C1 C2 O1 -3.4(2)
Fe1 C1 C2 O1 -124.83(16)
C5 C1 C2 C3 -0.12(19)
P1 C1 C2 C3 -179.70(12)
Fe1 C1 C2 C3 58.89(12)
C5 C1 C2 Fe1 -59.01(11)
P1 C1 C2 Fe1 121.40(13)
O1 C2 C3 C4 -175.74(16)
C1 C2 C3 C4 0.19(19)
Fe1 C2 C3 C4 58.83(11)
O1 C2 C3 Fe1 125.43(18)
C1 C2 C3 Fe1 -58.64(12)
C2 C3 C4 C5 -0.19(19)
Fe1 C3 C4 C5 58.91(12)
C2 C3 C4 Fe1 -59.10(11)
C3 C4 C5 C1 0.12(19)
Fe1 C4 C5 C1 59.69(11)
C3 C4 C5 Fe1 -59.57(12)
C2 C1 C5 C4 0.00(18)
P1 C1 C5 C4 179.55(13)
Fe1 C1 C5 C4 -59.55(12)
C2 C1 C5 Fe1 59.55(11)
P1 C1 C5 Fe1 -120.90(15)
C10 C6 C7 C8 0.4(2)
Fe1 C6 C7 C8 -59.24(12)
C10 C6 C7 Fe1 59.64(12)
C6 C7 C8 C9 -0.24(19)
Fe1 C7 C8 C9 -59.67(12)
C6 C7 C8 Fe1 59.43(12)
C7 C8 C9 C10 0.0(2)
Fe1 C8 C9 C10 -59.59(12)
C7 C8 C9 Fe1 59.58(12)
C8 C9 C10 C6 0.3(2)
Fe1 C9 C10 C6 -59.06(12)
C8 C9 C10 Fe1 59.32(12)
C7 C6 C10 C9 -0.4(2)
Fe1 C6 C10 C9 59.14(12)
C7 C6 C10 Fe1 -59.55(12)
C17 C12 C13 C14 -0.9(3)
P1 C12 C13 C14 -178.95(14)
C12 C13 C14 C15 -0.5(3)
C13 C14 C15 C16 0.7(3)
C14 C15 C16 C17 0.4(3)
C15 C16 C17 C12 -1.8(3)
C13 C12 C17 C16 2.0(3)
P1 C12 C17 C16 -179.81(14)
C23 C18 C19 C20 -0.8(3)
P1 C18 C19 C20 179.88(14)
C18 C19 C20 C21 0.2(3)
C19 C20 C21 C22 -0.2(3)
C20 C21 C22 C23 0.7(3)
C21 C22 C23 C18 -1.2(3)
C19 C18 C23 C22 1.2(3)
P1 C18 C23 C22 -179.36(15)
C3 C2 O1 C11 -24.6(2)
C1 C2 O1 C11 159.88(16)
Fe1 C2 O1 C11 71.0(2)
C2 C1 P1 C12 88.76(15)
C5 C1 P1 C12 -90.73(17)
Fe1 C1 P1 C12 177.16(10)
C2 C1 P1 C18 -168.97(14)
C5 C1 P1 C18 11.54(17)
Fe1 C1 P1 C18 -80.57(12)
C13 C12 P1 C1 -12.56(16)
C17 C12 P1 C1 169.39(14)
C13 C12 P1 C18 -115.94(15)
C17 C12 P1 C18 66.01(15)
C23 C18 P1 C1 108.53(15)
C19 C18 P1 C1 -72.10(16)
C23 C18 P1 C12 -148.21(14)
C19 C18 P1 C12 31.16(16)
C1 C5 Fe1 C4 -119.53(15)
C4 C5 Fe1 C8 -47.7(2)
C1 C5 Fe1 C8 -167.19(19)
C4 C5 Fe1 C6 -161.08(10)
C1 C5 Fe1 C6 79.39(12)
C4 C5 Fe1 C7 167.80(17)
C1 C5 Fe1 C7 48.3(2)
C4 C5 Fe1 C9 -78.21(12)
C1 C5 Fe1 C9 162.27(10)
C4 C5 Fe1 C2 81.22(11)
C1 C5 Fe1 C2 -38.31(10)
C4 C5 Fe1 C1 119.53(15)
C4 C5 Fe1 C10 -119.45(11)
C1 C5 Fe1 C10 121.02(11)
C4 C5 Fe1 C3 37.48(10)
C1 C5 Fe1 C3 -82.05(11)
C3 C4 Fe1 C5 119.70(14)
C5 C4 Fe1 C8 161.70(10)
C3 C4 Fe1 C8 -78.60(12)
C5 C4 Fe1 C6 46.0(2)
C3 C4 Fe1 C6 165.71(17)
C5 C4 Fe1 C7 -166.29(19)
C3 C4 Fe1 C7 -46.6(2)
C5 C4 Fe1 C9 120.27(11)
C3 C4 Fe1 C9 -120.02(11)
C5 C4 Fe1 C2 -81.78(11)
C3 C4 Fe1 C2 37.93(10)
C5 C4 Fe1 C1 -37.82(10)
C3 C4 Fe1 C1 81.88(10)
C5 C4 Fe1 C10 78.50(12)
C3 C4 Fe1 C10 -161.80(10)
C5 C4 Fe1 C3 -119.70(14)
C9 C8 Fe1 C5 -41.3(3)
C7 C8 Fe1 C5 -160.43(18)
C9 C8 Fe1 C4 -76.66(13)
C7 C8 Fe1 C4 164.16(11)
C9 C8 Fe1 C6 81.47(12)
C7 C8 Fe1 C6 -37.70(11)
C9 C8 Fe1 C7 119.17(16)
C7 C8 Fe1 C9 -119.17(16)
C9 C8 Fe1 C2 -161.12(11)
C7 C8 Fe1 C2 79.71(13)
C9 C8 Fe1 C1 162.40(18)
C7 C8 Fe1 C1 43.2(2)
C9 C8 Fe1 C10 37.62(11)
C7 C8 Fe1 C10 -81.55(12)
C9 C8 Fe1 C3 -118.99(11)
C7 C8 Fe1 C3 121.83(11)
C7 C6 Fe1 C5 -162.53(10)
C10 C6 Fe1 C5 78.25(12)
C7 C6 Fe1 C4 163.93(17)
C10 C6 Fe1 C4 44.7(2)
C7 C6 Fe1 C8 37.97(11)
C10 C6 Fe1 C8 -81.26(12)
C10 C6 Fe1 C7 -119.23(16)
C7 C6 Fe1 C9 81.77(12)
C10 C6 Fe1 C9 -37.46(11)
C7 C6 Fe1 C2 -78.50(12)
C10 C6 Fe1 C2 162.27(11)
C7 C6 Fe1 C1 -119.97(11)
C10 C6 Fe1 C1 120.80(11)
C7 C6 Fe1 C10 119.23(16)
C7 C6 Fe1 C3 -44.8(3)
C10 C6 Fe1 C3 -164.04(19)
C6 C7 Fe1 C5 42.7(2)
C8 C7 Fe1 C5 161.65(17)
C6 C7 Fe1 C4 -161.59(19)
C8 C7 Fe1 C4 -42.6(3)
C6 C7 Fe1 C8 -118.98(16)
C8 C7 Fe1 C6 118.98(16)
C6 C7 Fe1 C9 -81.36(12)
C8 C7 Fe1 C9 37.62(11)
C6 C7 Fe1 C2 121.11(11)
C8 C7 Fe1 C2 -119.91(11)
C6 C7 Fe1 C1 78.13(12)
C8 C7 Fe1 C1 -162.89(10)
C6 C7 Fe1 C10 -37.68(11)
C8 C7 Fe1 C10 81.30(12)
C6 C7 Fe1 C3 163.40(11)
C8 C7 Fe1 C3 -77.61(13)
C8 C9 Fe1 C5 163.91(10)
C10 C9 Fe1 C5 -76.93(13)
C8 C9 Fe1 C4 121.85(11)
C10 C9 Fe1 C4 -118.98(11)
C10 C9 Fe1 C8 119.16(16)
C8 C9 Fe1 C6 -81.59(12)
C10 C9 Fe1 C6 37.57(11)
C8 C9 Fe1 C7 -37.86(11)
C10 C9 Fe1 C7 81.31(12)
C8 C9 Fe1 C2 48.1(2)
C10 C9 Fe1 C2 167.24(17)
C8 C9 Fe1 C1 -162.16(18)
C10 C9 Fe1 C1 -43.0(2)
C8 C9 Fe1 C10 -119.16(16)
C8 C9 Fe1 C3 79.84(13)
C10 C9 Fe1 C3 -161.00(11)
O1 C2 Fe1 C5 153.37(17)
C3 C2 Fe1 C5 -82.19(11)
C1 C2 Fe1 C5 38.63(10)
O1 C2 Fe1 C4 -162.52(17)
C3 C2 Fe1 C4 -38.09(10)
C1 C2 Fe1 C4 82.74(11)
O1 C2 Fe1 C8 -45.93(18)
C3 C2 Fe1 C8 78.51(12)
C1 C2 Fe1 C8 -160.67(10)
O1 C2 Fe1 C6 38.97(18)
C3 C2 Fe1 C6 163.41(10)
C1 C2 Fe1 C6 -75.77(12)
O1 C2 Fe1 C7 -3.21(17)
C3 C2 Fe1 C7 121.22(11)
C1 C2 Fe1 C7 -117.95(10)
O1 C2 Fe1 C9 -81.3(3)
C3 C2 Fe1 C9 43.1(2)
C1 C2 Fe1 C9 163.94(18)
O1 C2 Fe1 C1 114.74(19)
C3 C2 Fe1 C1 -120.82(14)
O1 C2 Fe1 C10 74.1(3)
C3 C2 Fe1 C10 -161.48(19)
C1 C2 Fe1 C10 -40.7(2)
O1 C2 Fe1 C3 -124.4(2)
C1 C2 Fe1 C3 120.82(14)
C2 C1 Fe1 C5 -118.09(14)
P1 C1 Fe1 C5 124.78(16)
C2 C1 Fe1 C4 -80.55(11)
C5 C1 Fe1 C4 37.54(10)
P1 C1 Fe1 C4 162.32(13)
C2 C1 Fe1 C8 49.4(2)
C5 C1 Fe1 C8 167.52(18)
P1 C1 Fe1 C8 -67.7(2)
C2 C1 Fe1 C6 122.96(10)
C5 C1 Fe1 C6 -118.94(11)
P1 C1 Fe1 C6 5.83(13)
C2 C1 Fe1 C7 81.33(12)
C5 C1 Fe1 C7 -160.58(10)
P1 C1 Fe1 C7 -35.80(14)
C2 C1 Fe1 C9 -163.75(18)
C5 C1 Fe1 C9 -45.7(2)
P1 C1 Fe1 C9 79.1(2)
C5 C1 Fe1 C2 118.09(14)
P1 C1 Fe1 C2 -117.13(16)
C2 C1 Fe1 C10 164.54(10)
C5 C1 Fe1 C10 -77.36(12)
P1 C1 Fe1 C10 47.41(14)
C2 C1 Fe1 C3 -36.75(10)
C5 C1 Fe1 C3 81.35(11)
P1 C1 Fe1 C3 -153.88(13)
C9 C10 Fe1 C5 121.01(11)
C6 C10 Fe1 C5 -119.54(11)
C9 C10 Fe1 C4 79.04(13)
C6 C10 Fe1 C4 -161.52(10)
C9 C10 Fe1 C8 -37.71(11)
C6 C10 Fe1 C8 81.74(12)
C9 C10 Fe1 C6 -119.45(16)
C9 C10 Fe1 C7 -81.83(12)
C6 C10 Fe1 C7 37.62(11)
C6 C10 Fe1 C9 119.45(16)
C9 C10 Fe1 C2 -166.52(18)
C6 C10 Fe1 C2 -47.1(2)
C9 C10 Fe1 C1 163.08(10)
C6 C10 Fe1 C1 -77.47(12)
C9 C10 Fe1 C3 46.5(2)
C6 C10 Fe1 C3 165.94(17)
C2 C3 Fe1 C5 81.17(10)
C4 C3 Fe1 C5 -37.53(10)
C2 C3 Fe1 C4 118.71(14)
C2 C3 Fe1 C8 -120.63(10)
C4 C3 Fe1 C8 120.66(11)
C2 C3 Fe1 C6 -44.9(2)
C4 C3 Fe1 C6 -163.58(19)
C2 C3 Fe1 C7 -78.47(12)
C4 C3 Fe1 C7 162.82(10)
C2 C3 Fe1 C9 -162.92(10)
C4 C3 Fe1 C9 78.37(12)
C4 C3 Fe1 C2 -118.71(14)
C2 C3 Fe1 C1 36.92(10)
C4 C3 Fe1 C1 -81.78(11)
C2 C3 Fe1 C10 163.25(17)
C4 C3 Fe1 C10 44.5(2)
